data_4310763
loop_
_publ_author_name
'Lan-Chang Liang'
'Mei-Hui Huang'
'Chen-Hsiung Hung'

_publ_section_title
;
 Aluminum Complexes Incorporating Bidentate Amido Phosphine Ligands
;
_journal_name_full 'Inorganic Chemistry'
_journal_page_first 2166
_journal_page_last 2174
_journal_paper_doi 10.1021/ic035373q
_journal_volume 43
_journal_year 2004
_chemical_compound_source 'Local laboratory'
_chemical_formula_moiety 'C32 H37 Al N P '
_chemical_formula_sum 'C32 H37 Al N P'
_chemical_formula_weight 493.611
_chemical_name_systematic
;
 ?
;
_space_group_IT_number 2
_symmetry_cell_setting triclinic
_symmetry_space_group_name_Hall '-P 1'
_symmetry_space_group_name_H-M 'P -1'
_audit_creation_method maXus
_cell_angle_alpha 90.020(2)
_cell_angle_beta 90.014(3)
_cell_angle_gamma 93.799(2)
_cell_formula_units_Z 4
_cell_length_a 8.6900(4)
_cell_length_b 17.6389(9)
_cell_length_c 19.2049(11)
_cell_measurement_reflns_used 38748
_cell_measurement_temperature 298
_cell_measurement_theta_max 25.028
_cell_measurement_theta_min 1.358
_cell_volume 2937.3(3)
_computing_cell_refinement 'HKL Scalepack (Otwinowski & Minor 1997)'
_computing_data_collection KappaCCD
_computing_data_reduction 'Denzo and Scalepak (Otwinowski & Minor, 1997)'
_computing_structure_refinement 'SHELXL-97 (Sheldrick, 1997)'
_diffrn_measured_fraction_theta_full 0.885
_diffrn_measured_fraction_theta_max 0.885
_diffrn_measurement_device KappaCCD
_diffrn_measurement_method CCD
_diffrn_orient_matrix_type X=UH
_diffrn_orient_matrix_UB_11 -0.07031
_diffrn_orient_matrix_UB_12 -0.06229
_diffrn_orient_matrix_UB_13 -0.06692
_diffrn_orient_matrix_UB_21 -0.02194
_diffrn_orient_matrix_UB_22 -0.02906
_diffrn_orient_matrix_UB_23 0.04362
_diffrn_orient_matrix_UB_31 -0.03714
_diffrn_orient_matrix_UB_32 0.03610
_diffrn_orient_matrix_UB_33 0.00539
_diffrn_radiation_source 'fine-focus sealed tube'
_diffrn_radiation_type ' MoK\a'
_diffrn_radiation_wavelength_id all
_diffrn_reflns_av_R_equivalents 0.138
_diffrn_reflns_limit_h_max 10
_diffrn_reflns_limit_h_min -9
_diffrn_reflns_limit_k_max 18
_diffrn_reflns_limit_k_min -21
_diffrn_reflns_limit_l_max 22
_diffrn_reflns_limit_l_min -22
_diffrn_reflns_number 20479
_diffrn_reflns_theta_full 25.09
_diffrn_reflns_theta_max 25.09
_diffrn_reflns_theta_min 1.57
_exptl_absorpt_coefficient_mu 0.143
_exptl_absorpt_correction_T_max 1.426
_exptl_absorpt_correction_T_min 0.804
_exptl_absorpt_correction_type multi-scan
_exptl_absorpt_process_details
;
multi-scan from symmetry-related measurements
 Sortav (Blessing 1995)
;
_exptl_crystal_colour Colourless
_exptl_crystal_density_diffrn 1.116
_exptl_crystal_density_method 'not measured'
_exptl_crystal_description Cube
_refine_diff_density_max 0.299
_refine_diff_density_min -0.459
_refine_diff_density_rms 0.095
_refine_ls_extinction_method none
_refine_ls_goodness_of_fit_ref 0.966
_refine_ls_hydrogen_treatment refxyz
_refine_ls_matrix_type full
_refine_ls_number_parameters 631
_refine_ls_number_reflns 9250
_refine_ls_number_restraints 0
_refine_ls_restrained_S_all 0.966
_refine_ls_R_factor_all 0.2484
_refine_ls_R_factor_gt 0.0873
_refine_ls_shift/su_max 0.006
_refine_ls_shift/su_mean 0.001
_refine_ls_structure_factor_coef Fsqd
_refine_ls_weighting_details 'calc w=1/[\s^2^(Fo^2^)+ (0.1000P)^2^+0.0000P] where P=(Fo^2^+2Fc^2^)/3'
_refine_ls_weighting_scheme calc
_refine_ls_wR_factor_gt 0.1895
_refine_ls_wR_factor_ref 0.2729
_reflns_number_gt 3264
_reflns_number_total 9250
_reflns_threshold_expression >2sigma(I)
_cod_data_source_file ic035373qsi20031127_125053_4.cif
_cod_data_source_block global
_cod_depositor_comments
;
The following automatic conversions were performed:
'_symmetry_cell_setting' value 'Triclinic' changed to 'triclinic'
according to '/home/saulius/struct/CIF-dictionaries/cif_core.dic'
dictionary named 'cif_core.dic' version 2.4.1 from 2010-06-29.

Automatic conversion script
Id: cif_fix_enum 1527 2010-12-29 10:47:43Z saulius 
;
_cod_original_sg_symbol_H-M 'P -1 '
_cod_original_formula_sum 'C32 H37 Al N P '
_cod_database_code 4310763

loop_
_symmetry_equiv_pos_as_xyz
+X,+Y,+Z
-X,-Y,-Z

loop_
_atom_site_label
_atom_site_type_symbol
_atom_site_fract_x
_atom_site_fract_y
_atom_site_fract_z
_atom_site_U_iso_or_equiv
_atom_site_adp_type
_atom_site_occupancy
_atom_site_symmetry_multiplicity
_atom_site_calc_flag
_atom_site_refinement_flags
_atom_site_disorder_assembly
_atom_site_disorder_group
P1 P 0.6352(2) -0.48632(11) 0.83244(10) 0.0585(6) Uani 1 1 d . . .
P2 P 0.6352(2) 0.01373(10) 0.66749(10) 0.0579(6) Uani 1 1 d . . .
Al1 Al 0.6446(3) -0.49442(14) 0.70378(12) 0.0764(8) Uani 1 1 d . . .
Al2 Al 0.6443(3) 0.00554(14) 0.79629(12) 0.0752(7) Uani 1 1 d . . .
N1 N 0.4285(6) -0.5115(3) 0.7146(3) 0.0614(16) Uani 1 1 d . . .
N2 N 0.4276(6) -0.0113(3) 0.7850(3) 0.0582(15) Uani 1 1 d . . .
C1 C 0.6434(9) -0.5773(4) 0.8740(4) 0.0615(19) Uani 1 1 d . . .
C2 C 0.7741(9) -0.6178(5) 0.8616(4) 0.081(2) Uani 1 1 d . . .
C3 C 0.7860(11) -0.6884(5) 0.8926(6) 0.095(3) Uani 1 1 d . . .
C4 C 0.6721(13) -0.7182(5) 0.9352(5) 0.093(3) Uani 1 1 d . . .
C5 C 0.5436(11) -0.6805(5) 0.9464(4) 0.088(3) Uani 1 1 d . . .
C6 C 0.5316(10) -0.6105(4) 0.9160(4) 0.071(2) Uani 1 1 d . . .
C7 C 0.7296(8) -0.4188(4) 0.8922(4) 0.0617(19) Uani 1 1 d . . .
C8 C 0.7874(8) -0.4383(4) 0.9557(4) 0.066(2) Uani 1 1 d . . .
C9 C 0.8622(9) -0.3845(6) 0.9997(4) 0.082(2) Uani 1 1 d . . .
C10 C 0.8788(10) -0.3106(6) 0.9776(6) 0.089(3) Uani 1 1 d . . .
C11 C 0.8242(11) -0.2882(5) 0.9165(6) 0.098(3) Uani 1 1 d . . .
C12 C 0.7533(9) -0.3415(5) 0.8720(5) 0.081(2) Uani 1 1 d . . .
C13 C 0.4352(7) -0.4645(4) 0.8332(4) 0.0546(18) Uani 1 1 d . . .
C14 C 0.3656(9) -0.4321(4) 0.8894(4) 0.068(2) Uani 1 1 d . . .
C15 C 0.2097(11) -0.4204(5) 0.8886(5) 0.082(2) Uani 1 1 d . . .
C16 C 0.1267(9) -0.4410(5) 0.8299(5) 0.086(3) Uani 1 1 d . . .
C17 C 0.1917(9) -0.4737(4) 0.7721(4) 0.076(2) Uani 1 1 d . . .
C18 C 0.3525(8) -0.4840(4) 0.7719(4) 0.0580(19) Uani 1 1 d . . .
C19 C 0.3355(8) -0.5491(4) 0.6614(4) 0.063(2) Uani 1 1 d . . .
C20 C 0.2839(8) -0.5087(4) 0.6039(4) 0.064(2) Uani 1 1 d . . .
C21 C 0.3191(11) -0.4244(5) 0.5965(5) 0.087(3) Uani 1 1 d . . .
C22 C 0.4158(14) -0.4059(6) 0.5311(6) 0.143(4) Uani 1 1 d . . .
C23 C 0.1721(14) -0.3823(6) 0.5923(7) 0.154(5) Uani 1 1 d . . .
C24 C 0.1964(10) -0.5481(5) 0.5532(4) 0.085(2) Uani 1 1 d . . .
C25 C 0.1596(10) -0.6245(6) 0.5584(5) 0.094(3) Uani 1 1 d . . .
C26 C 0.2064(10) -0.6636(5) 0.6157(6) 0.094(3) Uani 1 1 d . . .
C27 C 0.2941(9) -0.6283(4) 0.6695(4) 0.071(2) Uani 1 1 d . . .
C28 C 0.3381(11) -0.6707(5) 0.7332(5) 0.095(3) Uani 1 1 d . . .
C29 C 0.4132(14) -0.7443(6) 0.7172(6) 0.146(5) Uani 1 1 d . . .
C30 C 0.2038(15) -0.6872(7) 0.7826(6) 0.147(4) Uani 1 1 d . . .
C31 C 0.7478(11) -0.5819(6) 0.6704(5) 0.115(4) Uani 1 1 d . . .
C32 C 0.7292(10) -0.3942(5) 0.6721(5) 0.106(3) Uani 1 1 d . . .
C33 C 0.6426(9) -0.0784(4) 0.6254(4) 0.0588(19) Uani 1 1 d . . .
C34 C 0.5280(10) -0.1105(4) 0.5839(4) 0.076(2) Uani 1 1 d . . .
C35 C 0.5444(11) -0.1798(5) 0.5530(5) 0.092(3) Uani 1 1 d . . .
C36 C 0.6753(14) -0.2178(5) 0.5645(5) 0.098(3) Uani 1 1 d . . .
C37 C 0.7888(11) -0.1875(5) 0.6064(5) 0.090(3) Uani 1 1 d . . .
C38 C 0.7742(9) -0.1186(5) 0.6376(4) 0.080(2) Uani 1 1 d . . .
C39 C 0.7301(7) 0.0812(4) 0.6069(4) 0.0571(19) Uani 1 1 d . . .
C40 C 0.7872(8) 0.0604(4) 0.5437(4) 0.066(2) Uani 1 1 d . . .
C41 C 0.8610(9) 0.1153(6) 0.5006(4) 0.080(2) Uani 1 1 d . . .
C42 C 0.8778(10) 0.1891(6) 0.5211(6) 0.093(3) Uani 1 1 d . . .
C43 C 0.8231(11) 0.2112(5) 0.5831(6) 0.092(3) Uani 1 1 d . . .
C44 C 0.7531(9) 0.1577(5) 0.6270(5) 0.080(2) Uani 1 1 d . . .
C45 C 0.4343(8) 0.0355(4) 0.6671(4) 0.0563(19) Uani 1 1 d . . .
C46 C 0.3658(9) 0.0678(4) 0.6099(4) 0.066(2) Uani 1 1 d . . .
C47 C 0.2088(11) 0.0794(5) 0.6122(5) 0.087(3) Uani 1 1 d . . .
C48 C 0.1272(10) 0.0574(5) 0.6696(6) 0.087(3) Uani 1 1 d . . .
C49 C 0.1943(9) 0.0270(4) 0.7276(4) 0.074(2) Uani 1 1 d . . .
C50 C 0.3519(9) 0.0168(4) 0.7278(4) 0.0599(19) Uani 1 1 d . . .
C51 C 0.3343(8) -0.0502(4) 0.8385(4) 0.063(2) Uani 1 1 d . . .
C52 C 0.2820(9) -0.0097(4) 0.8962(4) 0.065(2) Uani 1 1 d . . .
C53 C 0.3198(11) 0.0758(4) 0.9037(5) 0.086(3) Uani 1 1 d . . .
C54 C 0.4140(14) 0.0939(6) 0.9683(6) 0.144(4) Uani 1 1 d . . .
C55 C 0.1720(13) 0.1167(6) 0.9074(6) 0.147(5) Uani 1 1 d . . .
C56 C 0.1969(10) -0.0474(5) 0.9475(5) 0.085(2) Uani 1 1 d . . .
C57 C 0.1614(11) -0.1228(7) 0.9414(5) 0.101(3) Uani 1 1 d . . .
C58 C 0.2050(10) -0.1640(5) 0.8843(6) 0.091(3) Uani 1 1 d . . .
C59 C 0.2939(9) -0.1272(5) 0.8313(4) 0.075(2) Uani 1 1 d . . .
C60 C 0.3343(11) -0.1720(4) 0.7661(5) 0.095(3) Uani 1 1 d . . .
C61 C 0.1957(14) -0.1871(7) 0.7195(6) 0.141(4) Uani 1 1 d . . .
C62 C 0.4133(14) -0.2431(6) 0.7827(6) 0.151(5) Uani 1 1 d . . .
C63 C 0.7505(11) -0.0811(6) 0.8307(5) 0.113(3) Uani 1 1 d . . .
C64 C 0.7265(11) 0.1051(5) 0.8283(5) 0.117(3) Uani 1 1 d . . .
H2 H 0.8526 -0.5957 0.8313 0.097 Uiso 1 1 d R . .
H3 H 0.8779 -0.7143 0.8841 0.114 Uiso 1 1 d R . .
H4 H 0.6865 -0.7657 0.9578 0.112 Uiso 1 1 d R . .
H5 H 0.4597 -0.7037 0.9730 0.105 Uiso 1 1 d R . .
H6 H 0.4420 -0.5835 0.9264 0.085 Uiso 1 1 d R . .
H8 H 0.7763 -0.4907 0.9694 0.080 Uiso 1 1 d R . .
H9 H 0.9030 -0.3976 1.0442 0.098 Uiso 1 1 d R . .
H10 H 0.9296 -0.2719 1.0062 0.107 Uiso 1 1 d R . .
H11 H 0.8324 -0.2354 0.9041 0.117 Uiso 1 1 d R . .
H12 H 0.7213 -0.3284 0.8259 0.097 Uiso 1 1 d R . .
H14 H 0.4294 -0.4178 0.9287 0.082 Uiso 1 1 d R . .
H15 H 0.1591 -0.3984 0.9274 0.099 Uiso 1 1 d R . .
H16 H 0.0192 -0.4319 0.8323 0.104 Uiso 1 1 d R . .
H17 H 0.1282 -0.4886 0.7329 0.091 Uiso 1 1 d R . .
H21 H 0.3759 -0.4084 0.6374 0.104 Uiso 1 1 d R . .
H22A H 0.4368 -0.3518 0.5288 0.171 Uiso 1 1 d R . .
H22B H 0.3600 -0.4230 0.4902 0.171 Uiso 1 1 d R . .
H22C H 0.5112 -0.4302 0.5336 0.171 Uiso 1 1 d R . .
H23A H 0.1980 -0.3288 0.5875 0.184 Uiso 1 1 d R . .
H23B H 0.1145 -0.3915 0.6345 0.184 Uiso 1 1 d R . .
H23C H 0.1109 -0.4001 0.5533 0.184 Uiso 1 1 d R . .
H24 H 0.1559 -0.5202 0.5152 0.101 Uiso 1 1 d R . .
H25 H 0.1042 -0.6516 0.5219 0.113 Uiso 1 1 d R . .
H26 H 0.1791 -0.7171 0.6191 0.112 Uiso 1 1 d R . .
H28 H 0.4163 -0.6387 0.7560 0.114 Uiso 1 1 d R . .
H29A H 0.4405 -0.7707 0.7587 0.175 Uiso 1 1 d R . .
H29B H 0.5039 -0.7332 0.6895 0.175 Uiso 1 1 d R . .
H29C H 0.3398 -0.7757 0.6909 0.175 Uiso 1 1 d R . .
H30A H 0.2383 -0.7136 0.8227 0.176 Uiso 1 1 d R . .
H30B H 0.1244 -0.7179 0.7593 0.176 Uiso 1 1 d R . .
H30C H 0.1636 -0.6402 0.7969 0.176 Uiso 1 1 d R . .
H31A H 0.7491 -0.5828 0.6204 0.138 Uiso 1 1 d R . .
H31B H 0.6948 -0.6276 0.6875 0.138 Uiso 1 1 d R . .
H31C H 0.8518 -0.5784 0.6876 0.138 Uiso 1 1 d R . .
H32A H 0.7352 -0.3942 0.6222 0.127 Uiso 1 1 d R . .
H32B H 0.8300 -0.3824 0.6913 0.127 Uiso 1 1 d R . .
H32C H 0.6610 -0.3567 0.6870 0.127 Uiso 1 1 d R . .
H34 H 0.4353 -0.0843 0.5787 0.091 Uiso 1 1 d R . .
H35 H 0.4640 -0.2012 0.5232 0.110 Uiso 1 1 d R . .
H36 H 0.6838 -0.2658 0.5418 0.117 Uiso 1 1 d R . .
H37 H 0.8809 -0.2135 0.6144 0.108 Uiso 1 1 d R . .
H38 H 0.8516 -0.0970 0.6688 0.096 Uiso 1 1 d R . .
H40 H 0.7754 0.0078 0.5306 0.079 Uiso 1 1 d R . .
H41 H 0.9004 0.1011 0.4561 0.096 Uiso 1 1 d R . .
H42 H 0.9269 0.2254 0.4897 0.112 Uiso 1 1 d R . .
H43 H 0.8360 0.2637 0.5962 0.111 Uiso 1 1 d R . .
H44 H 0.7180 0.1720 0.6723 0.096 Uiso 1 1 d R . .
H46 H 0.4284 0.0826 0.5704 0.079 Uiso 1 1 d R . .
H47 H 0.1593 0.1020 0.5734 0.105 Uiso 1 1 d R . .
H48 H 0.0181 0.0630 0.6687 0.105 Uiso 1 1 d R . .
H49 H 0.1346 0.0135 0.7683 0.089 Uiso 1 1 d R . .
H53 H 0.3807 0.0938 0.8646 0.103 Uiso 1 1 d R . .
H54A H 0.4395 0.1475 0.9730 0.172 Uiso 1 1 d R . .
H54B H 0.5071 0.0675 0.9668 0.172 Uiso 1 1 d R . .
H54C H 0.3527 0.0762 1.0073 0.172 Uiso 1 1 d R . .
H55A H 0.1959 0.1703 0.9124 0.176 Uiso 1 1 d R . .
H55B H 0.1111 0.0983 0.9463 0.176 Uiso 1 1 d R . .
H55C H 0.1151 0.1071 0.8651 0.176 Uiso 1 1 d R . .
H56 H 0.1693 -0.0186 0.9875 0.102 Uiso 1 1 d R . .
H57 H 0.0993 -0.1499 0.9758 0.121 Uiso 1 1 d R . .
H58 H 0.1783 -0.2175 0.8806 0.109 Uiso 1 1 d R . .
H60 H 0.4032 -0.1381 0.7399 0.114 Uiso 1 1 d R . .
H61A H 0.2283 -0.2136 0.6789 0.169 Uiso 1 1 d R . .
H61B H 0.1559 -0.1399 0.7057 0.169 Uiso 1 1 d R . .
H61C H 0.1166 -0.2177 0.7431 0.169 Uiso 1 1 d R . .
H62A H 0.4328 -0.2699 0.7404 0.181 Uiso 1 1 d R . .
H62B H 0.3481 -0.2749 0.8125 0.181 Uiso 1 1 d R . .
H62C H 0.5091 -0.2299 0.8059 0.181 Uiso 1 1 d R . .
H63A H 0.7510 -0.0810 0.8807 0.136 Uiso 1 1 d R . .
H63B H 0.8546 -0.0801 0.8138 0.136 Uiso 1 1 d R . .
H63C H 0.6939 -0.1261 0.8142 0.136 Uiso 1 1 d R . .
H64A H 0.7331 0.1053 0.8782 0.140 Uiso 1 1 d R . .
H64B H 0.6571 0.1421 0.8135 0.140 Uiso 1 1 d R . .
H64C H 0.8269 0.1174 0.8089 0.140 Uiso 1 1 d R . .

loop_
_atom_site_aniso_label
_atom_site_aniso_U_11
_atom_site_aniso_U_22
_atom_site_aniso_U_33
_atom_site_aniso_U_23
_atom_site_aniso_U_13
_atom_site_aniso_U_12
P1 0.0554(13) 0.0625(12) 0.0587(13) -0.0063(9) 0.0021(10) 0.0113(10)
P2 0.0556(12) 0.0612(12) 0.0581(13) -0.0008(9) -0.0029(10) 0.0122(10)
Al1 0.0694(17) 0.0887(18) 0.0727(17) -0.0055(13) 0.0024(13) 0.0165(14)
Al2 0.0690(17) 0.0910(18) 0.0668(16) -0.0038(12) -0.0006(12) 0.0147(14)
N1 0.051(4) 0.080(4) 0.056(4) -0.007(3) 0.001(3) 0.023(3)
N2 0.055(4) 0.064(4) 0.058(4) 0.008(3) 0.006(3) 0.018(3)
C1 0.064(5) 0.057(5) 0.064(5) -0.004(4) -0.001(4) 0.010(4)
C2 0.077(6) 0.080(6) 0.087(6) 0.007(5) -0.003(5) 0.018(5)
C3 0.076(7) 0.078(7) 0.135(9) 0.002(6) -0.020(6) 0.030(5)
C4 0.105(8) 0.074(6) 0.100(7) 0.014(5) -0.018(6) 0.002(6)
C5 0.100(8) 0.070(6) 0.093(7) 0.010(5) 0.013(5) -0.001(5)
C6 0.073(6) 0.061(5) 0.081(6) -0.001(4) 0.009(5) 0.015(4)
C7 0.045(4) 0.070(5) 0.071(5) -0.003(4) -0.002(4) 0.014(4)
C8 0.056(5) 0.076(5) 0.067(5) -0.005(4) 0.012(4) 0.003(4)
C9 0.070(6) 0.106(7) 0.068(6) -0.021(5) -0.010(4) -0.005(5)
C10 0.070(6) 0.078(7) 0.120(8) -0.026(6) 0.006(6) -0.001(5)
C11 0.094(7) 0.072(6) 0.129(9) -0.007(6) -0.015(6) 0.021(6)
C12 0.070(6) 0.071(6) 0.104(7) -0.001(5) -0.012(5) 0.012(5)
C13 0.044(4) 0.057(4) 0.064(5) 0.000(4) 0.010(4) 0.013(4)
C14 0.060(5) 0.072(5) 0.073(6) -0.002(4) 0.012(4) 0.011(4)
C15 0.080(7) 0.092(6) 0.078(6) -0.007(5) 0.020(5) 0.028(5)
C16 0.050(5) 0.091(6) 0.121(8) -0.007(6) 0.016(6) 0.024(5)
C17 0.050(5) 0.076(5) 0.102(7) -0.010(5) 0.003(5) 0.014(4)
C18 0.050(5) 0.060(5) 0.065(5) 0.001(4) 0.004(4) 0.011(4)
C19 0.052(5) 0.070(6) 0.068(5) -0.011(4) 0.002(4) 0.012(4)
C20 0.063(5) 0.067(5) 0.063(5) -0.005(4) -0.011(4) 0.010(4)
C21 0.100(7) 0.076(6) 0.085(6) 0.002(5) -0.030(6) 0.009(5)
C22 0.172(12) 0.108(8) 0.143(11) 0.010(7) -0.003(9) -0.032(8)
C23 0.161(11) 0.091(8) 0.214(13) 0.023(7) -0.026(10) 0.044(8)
C24 0.087(6) 0.083(7) 0.082(6) -0.010(5) -0.018(5) 0.002(5)
C25 0.081(7) 0.113(9) 0.087(7) -0.022(6) -0.018(5) 0.007(6)
C26 0.080(6) 0.078(6) 0.123(8) -0.024(6) -0.001(6) 0.003(5)
C27 0.067(5) 0.058(5) 0.088(6) -0.013(4) -0.005(5) 0.007(4)
C28 0.104(8) 0.060(5) 0.120(8) 0.017(5) -0.017(6) -0.003(5)
C29 0.177(12) 0.107(8) 0.161(11) 0.032(7) -0.001(8) 0.065(8)
C30 0.171(12) 0.126(10) 0.145(11) 0.038(8) 0.004(9) 0.023(9)
C31 0.107(8) 0.154(9) 0.091(7) -0.035(6) 0.005(6) 0.058(7)
C32 0.098(7) 0.123(8) 0.094(7) 0.027(6) -0.002(5) -0.009(6)
C33 0.063(5) 0.055(4) 0.058(5) 0.005(4) 0.004(4) 0.006(4)
C34 0.078(6) 0.069(6) 0.081(6) -0.005(4) -0.014(5) 0.010(5)
C35 0.108(8) 0.072(6) 0.096(7) -0.012(5) -0.011(6) 0.004(6)
C36 0.129(9) 0.072(6) 0.093(7) -0.015(5) 0.024(7) 0.013(7)
C37 0.077(6) 0.076(6) 0.119(8) -0.010(5) 0.016(6) 0.021(5)
C38 0.065(6) 0.073(6) 0.103(7) -0.014(5) 0.006(5) 0.009(5)
C39 0.041(4) 0.052(5) 0.077(6) 0.008(4) -0.007(4) 0.002(3)
C40 0.062(5) 0.076(5) 0.059(5) 0.000(4) -0.003(4) -0.002(4)
C41 0.054(5) 0.107(8) 0.079(6) 0.014(6) 0.014(4) 0.002(5)
C42 0.072(6) 0.079(7) 0.128(9) 0.027(6) 0.007(6) -0.001(5)
C43 0.084(7) 0.058(6) 0.135(9) 0.005(6) 0.024(6) 0.006(5)
C44 0.069(6) 0.075(6) 0.096(6) -0.005(5) 0.002(5) 0.010(5)
C45 0.046(4) 0.064(5) 0.060(5) 0.001(4) -0.009(4) 0.015(4)
C46 0.074(6) 0.061(5) 0.064(5) -0.008(4) -0.009(4) 0.011(4)
C47 0.080(7) 0.099(7) 0.086(7) 0.003(5) -0.027(6) 0.026(6)
C48 0.052(5) 0.101(7) 0.111(8) 0.003(6) -0.010(6) 0.018(5)
C49 0.048(5) 0.082(6) 0.094(6) 0.006(5) 0.007(5) 0.018(4)
C50 0.056(5) 0.056(4) 0.070(6) -0.002(4) -0.002(4) 0.013(4)
C51 0.058(5) 0.064(5) 0.067(5) 0.013(4) 0.006(4) 0.010(4)
C52 0.059(5) 0.069(5) 0.067(5) 0.009(4) 0.009(4) 0.003(4)
C53 0.105(7) 0.067(6) 0.087(6) 0.002(4) 0.047(6) 0.007(5)
C54 0.181(12) 0.101(8) 0.142(10) -0.008(7) -0.006(9) -0.046(8)
C55 0.148(10) 0.096(8) 0.204(13) -0.012(7) 0.044(9) 0.056(8)
C56 0.091(7) 0.071(6) 0.090(7) -0.003(5) 0.020(5) -0.011(5)
C57 0.098(7) 0.121(9) 0.084(7) 0.015(6) 0.026(5) 0.011(7)
C58 0.080(6) 0.067(6) 0.123(8) 0.023(6) 0.003(6) -0.005(5)
C59 0.073(6) 0.068(6) 0.083(6) 0.014(5) 0.002(5) 0.014(5)
C60 0.113(8) 0.056(5) 0.118(8) -0.007(5) 0.017(6) 0.007(5)
C61 0.156(11) 0.145(10) 0.124(9) -0.036(7) -0.025(8) 0.028(9)
C62 0.192(13) 0.097(8) 0.171(11) -0.015(7) 0.025(9) 0.059(8)
C63 0.097(7) 0.142(9) 0.104(7) 0.023(6) 0.003(6) 0.037(7)
C64 0.101(8) 0.129(8) 0.119(8) -0.038(6) -0.009(6) -0.001(6)

loop_
_atom_type_symbol
_atom_type_description
_atom_type_scat_dispersion_real
_atom_type_scat_dispersion_imag
_atom_type_scat_source
C C 0.0033 0.0016 'International Tables Vol C Tables 4.2.6.8 and 6.1.1.4'
H H 0.0000 0.0000 'International Tables Vol C Tables 4.2.6.8 and 6.1.1.4'
Al Al 0.0645 0.0514 'International Tables Vol C Tables 4.2.6.8 and 6.1.1.4'
N N 0.0061 0.0033 'International Tables Vol C Tables 4.2.6.8 and 6.1.1.4'
P P 0.1023 0.0942 'International Tables Vol C Tables 4.2.6.8 and 6.1.1.4'

loop_
_diffrn_radiation_wavelength
0.71073

loop_
_geom_angle_atom_site_label_1
_geom_angle_atom_site_label_2
_geom_angle_atom_site_label_3
_geom_angle
_geom_angle_site_symmetry_1
_geom_angle_site_symmetry_3
_geom_angle_publ_flag
C1 P1 C13 106.4(4) . . ?
C1 P1 C7 105.3(3) . . ?
C13 P1 C7 104.8(3) . . ?
C1 P1 Al1 112.8(2) . . ?
C13 P1 Al1 93.2(2) . . ?
C7 P1 Al1 130.9(3) . . ?
C39 P2 C45 105.1(3) . . ?
C39 P2 C33 104.9(3) . . ?
C45 P2 C33 106.2(3) . . ?
C39 P2 Al2 131.3(3) . . ?
C45 P2 Al2 92.9(3) . . ?
C33 P2 Al2 112.8(2) . . ?
N1 Al1 C31 114.5(4) . . ?
N1 Al1 C32 119.0(3) . . ?
C31 Al1 C32 116.6(4) . . ?
N1 Al1 P1 82.1(2) . . ?
C31 Al1 P1 113.2(3) . . ?
C32 Al1 P1 105.6(3) . . ?
N2 Al2 C64 118.4(3) . . ?
N2 Al2 C63 115.6(4) . . ?
C64 Al2 C63 115.8(4) . . ?
N2 Al2 P2 81.97(19) . . ?
C64 Al2 P2 105.8(3) . . ?
C63 Al2 P2 113.7(3) . . ?
C18 N1 C19 117.3(6) . . ?
C18 N1 Al1 121.5(5) . . ?
C19 N1 Al1 121.1(5) . . ?
C50 N2 C51 117.7(6) . . ?
C50 N2 Al2 121.5(5) . . ?
C51 N2 Al2 120.7(4) . . ?
C6 C1 C2 117.3(7) . . ?
C6 C1 P1 125.2(6) . . ?
C2 C1 P1 117.4(6) . . ?
C3 C2 C1 119.6(8) . . ?
C4 C3 C2 120.5(8) . . ?
C5 C4 C3 120.5(8) . . ?
C4 C5 C6 119.2(9) . . ?
C1 C6 C5 122.8(8) . . ?
C8 C7 C12 116.9(7) . . ?
C8 C7 P1 123.7(6) . . ?
C12 C7 P1 119.3(6) . . ?
C7 C8 C9 121.8(8) . . ?
C10 C9 C8 118.3(8) . . ?
C11 C10 C9 122.5(9) . . ?
C10 C11 C12 119.5(9) . . ?
C7 C12 C11 120.9(8) . . ?
C14 C13 C18 121.6(6) . . ?
C14 C13 P1 123.3(6) . . ?
C18 C13 P1 115.1(5) . . ?
C15 C14 C13 120.9(7) . . ?
C14 C15 C16 118.2(8) . . ?
C17 C16 C15 123.0(7) . . ?
C16 C17 C18 119.1(7) . . ?
N1 C18 C17 122.8(7) . . ?
N1 C18 C13 120.0(6) . . ?
C17 C18 C13 117.1(7) . . ?
C20 C19 C27 120.9(7) . . ?
C20 C19 N1 120.9(7) . . ?
C27 C19 N1 118.1(6) . . ?
C19 C20 C24 118.6(7) . . ?
C19 C20 C21 121.7(7) . . ?
C24 C20 C21 119.8(7) . . ?
C20 C21 C23 111.4(8) . . ?
C20 C21 C22 111.1(7) . . ?
C23 C21 C22 108.6(8) . . ?
C25 C24 C20 121.7(8) . . ?
C24 C25 C26 119.7(8) . . ?
C25 C26 C27 122.4(9) . . ?
C26 C27 C19 116.7(8) . . ?
C26 C27 C28 121.9(8) . . ?
C19 C27 C28 121.5(7) . . ?
C27 C28 C29 113.5(8) . . ?
C27 C28 C30 112.8(8) . . ?
C29 C28 C30 109.3(8) . . ?
C34 C33 C38 118.9(7) . . ?
C34 C33 P2 124.1(6) . . ?
C38 C33 P2 117.0(6) . . ?
C33 C34 C35 120.2(7) . . ?
C36 C35 C34 120.1(9) . . ?
C35 C36 C37 120.4(8) . . ?
C38 C37 C36 120.2(8) . . ?
C37 C38 C33 120.1(8) . . ?
C40 C39 C44 118.0(7) . . ?
C40 C39 P2 123.2(6) . . ?
C44 C39 P2 118.7(6) . . ?
C39 C40 C41 119.7(8) . . ?
C42 C41 C40 120.6(8) . . ?
C43 C42 C41 121.0(9) . . ?
C42 C43 C44 119.4(9) . . ?
C43 C44 C39 121.2(8) . . ?
C46 C45 C50 122.0(7) . . ?
C46 C45 P2 122.3(6) . . ?
C50 C45 P2 115.6(5) . . ?
C47 C46 C45 119.0(8) . . ?
C48 C47 C46 118.9(8) . . ?
C49 C48 C47 122.8(8) . . ?
C48 C49 C50 119.8(8) . . ?
N2 C50 C49 122.8(7) . . ?
N2 C50 C45 119.8(6) . . ?
C49 C50 C45 117.4(7) . . ?
C59 C51 C52 120.4(7) . . ?
C59 C51 N2 119.3(7) . . ?
C52 C51 N2 120.3(7) . . ?
C56 C52 C51 120.0(8) . . ?
C56 C52 C53 118.8(8) . . ?
C51 C52 C53 121.2(7) . . ?
C55 C53 C54 109.0(8) . . ?
C55 C53 C52 109.9(8) . . ?
C54 C53 C52 111.3(7) . . ?
C57 C56 C52 119.6(8) . . ?
C56 C57 C58 122.2(9) . . ?
C59 C58 C57 119.5(9) . . ?
C58 C59 C51 118.3(8) . . ?
C58 C59 C60 119.3(8) . . ?
C51 C59 C60 122.3(8) . . ?
C62 C60 C61 112.5(8) . . ?
C62 C60 C59 113.0(8) . . ?
C61 C60 C59 111.6(8) . . ?
C3 C2 H2 122.1 . . ?
C1 C2 H2 118.3 . . ?
C4 C3 H3 121.6 . . ?
C2 C3 H3 117.8 . . ?
C5 C4 H4 121.1 . . ?
C3 C4 H4 118.4 . . ?
C4 C5 H5 120.2 . . ?
C6 C5 H5 120.5 . . ?
C1 C6 H6 119.2 . . ?
C5 C6 H6 118.0 . . ?
C7 C8 H8 118.1 . . ?
C9 C8 H8 120.1 . . ?
C10 C9 H9 119.2 . . ?
C8 C9 H9 122.5 . . ?
C11 C10 H10 116.6 . . ?
C9 C10 H10 120.9 . . ?
C10 C11 H11 120.1 . . ?
C12 C11 H11 120.5 . . ?
C7 C12 H12 117.2 . . ?
C11 C12 H12 121.9 . . ?
C15 C14 H14 121.6 . . ?
C13 C14 H14 117.5 . . ?
C14 C15 H15 122.0 . . ?
C16 C15 H15 119.8 . . ?
C17 C16 H16 122.4 . . ?
C15 C16 H16 114.6 . . ?
C16 C17 H17 119.9 . . ?
C18 C17 H17 121.0 . . ?
C20 C21 H21 106.3 . . ?
C23 C21 H21 109.4 . . ?
C22 C21 H21 110.1 . . ?
C21 C22 H22A 108.3 . . ?
C21 C22 H22B 110.1 . . ?
H22A C22 H22B 109.4 . . ?
C21 C22 H22C 110.0 . . ?
H22A C22 H22C 109.5 . . ?
H22B C22 H22C 109.5 . . ?
C21 C23 H23A 109.6 . . ?
C21 C23 H23B 108.6 . . ?
H23A C23 H23B 109.4 . . ?
C21 C23 H23C 110.3 . . ?
H23A C23 H23C 109.6 . . ?
H23B C23 H23C 109.4 . . ?
C25 C24 H24 119.4 . . ?
C20 C24 H24 118.8 . . ?
C24 C25 H25 120.9 . . ?
C26 C25 H25 119.3 . . ?
C25 C26 H26 119.1 . . ?
C27 C26 H26 118.5 . . ?
C27 C28 H28 105.9 . . ?
C29 C28 H28 105.5 . . ?
C30 C28 H28 109.5 . . ?
C28 C29 H29A 112.3 . . ?
C28 C29 H29B 109.3 . . ?
H29A C29 H29B 109.5 . . ?
C28 C29 H29C 107.0 . . ?
H29A C29 H29C 109.4 . . ?
H29B C29 H29C 109.4 . . ?
C28 C30 H30A 109.5 . . ?
C28 C30 H30B 109.4 . . ?
H30A C30 H30B 109.6 . . ?
C28 C30 H30C 109.5 . . ?
H30A C30 H30C 109.5 . . ?
H30B C30 H30C 109.4 . . ?
Al1 C31 H31A 110.4 . . ?
Al1 C31 H31B 109.5 . . ?
H31A C31 H31B 109.5 . . ?
Al1 C31 H31C 108.5 . . ?
H31A C31 H31C 109.4 . . ?
H31B C31 H31C 109.5 . . ?
Al1 C32 H32A 109.0 . . ?
Al1 C32 H32B 110.9 . . ?
H32A C32 H32B 109.5 . . ?
Al1 C32 H32C 108.4 . . ?
H32A C32 H32C 109.5 . . ?
H32B C32 H32C 109.4 . . ?
C33 C34 H34 118.2 . . ?
C35 C34 H34 121.5 . . ?
C36 C35 H35 120.5 . . ?
C34 C35 H35 119.4 . . ?
C35 C36 H36 118.1 . . ?
C37 C36 H36 121.5 . . ?
C38 C37 H37 118.9 . . ?
C36 C37 H37 120.9 . . ?
C37 C38 H38 121.4 . . ?
C33 C38 H38 118.4 . . ?
C39 C40 H40 118.2 . . ?
C41 C40 H40 122.0 . . ?
C42 C41 H41 119.4 . . ?
C40 C41 H41 120.1 . . ?
C43 C42 H42 120.8 . . ?
C41 C42 H42 118.2 . . ?
C42 C43 H43 119.3 . . ?
C44 C43 H43 121.3 . . ?
C43 C44 H44 120.6 . . ?
C39 C44 H44 118.3 . . ?
C47 C46 H46 121.9 . . ?
C45 C46 H46 119.1 . . ?
C48 C47 H47 120.7 . . ?
C46 C47 H47 120.4 . . ?
C49 C48 H48 120.0 . . ?
C47 C48 H48 117.3 . . ?
C48 C49 H49 121.2 . . ?
C50 C49 H49 119.0 . . ?
C55 C53 H53 110.2 . . ?
C54 C53 H53 107.1 . . ?
C52 C53 H53 109.3 . . ?
C53 C54 H54A 111.8 . . ?
C53 C54 H54B 109.6 . . ?
H54A C54 H54B 109.5 . . ?
C53 C54 H54C 107.0 . . ?
H54A C54 H54C 109.5 . . ?
H54B C54 H54C 109.4 . . ?
C53 C55 H55A 109.8 . . ?
C53 C55 H55B 110.0 . . ?
H55A C55 H55B 109.5 . . ?
C53 C55 H55C 108.6 . . ?
H55A C55 H55C 109.5 . . ?
H55B C55 H55C 109.5 . . ?
C57 C56 H56 122.7 . . ?
C52 C56 H56 117.6 . . ?
C56 C57 H57 121.1 . . ?
C58 C57 H57 116.6 . . ?
C59 C58 H58 119.3 . . ?
C57 C58 H58 121.3 . . ?
C62 C60 H60 109.3 . . ?
C61 C60 H60 104.8 . . ?
C59 C60 H60 105.1 . . ?
C60 C61 H61A 108.0 . . ?
C60 C61 H61B 109.9 . . ?
H61A C61 H61B 109.4 . . ?
C60 C61 H61C 110.6 . . ?
H61A C61 H61C 109.5 . . ?
H61B C61 H61C 109.4 . . ?
C60 C62 H62A 109.7 . . ?
C60 C62 H62B 109.2 . . ?
H62A C62 H62B 109.5 . . ?
C60 C62 H62C 109.5 . . ?
H62A C62 H62C 109.5 . . ?
H62B C62 H62C 109.5 . . ?
Al2 C63 H63A 109.8 . . ?
Al2 C63 H63B 111.4 . . ?
H63A C63 H63B 109.5 . . ?
Al2 C63 H63C 107.0 . . ?
H63A C63 H63C 109.5 . . ?
H63B C63 H63C 109.5 . . ?
Al2 C64 H64A 109.6 . . ?
Al2 C64 H64B 108.0 . . ?
H64A C64 H64B 109.5 . . ?
Al2 C64 H64C 110.7 . . ?
H64A C64 H64C 109.5 . . ?
H64B C64 H64C 109.5 . . ?

loop_
_geom_bond_atom_site_label_1
_geom_bond_atom_site_label_2
_geom_bond_distance
_geom_bond_site_symmetry_2
_geom_bond_publ_flag
P1 C1 1.798(7) . ?
P1 C13 1.805(7) . ?
P1 C7 1.810(8) . ?
P1 Al1 2.477(3) . ?
P2 C39 1.823(7) . ?
P2 C45 1.812(7) . ?
P2 C33 1.820(7) . ?
P2 Al2 2.479(3) . ?
Al1 N1 1.894(6) . ?
Al1 C31 1.944(8) . ?
Al1 C32 1.965(9) . ?
Al2 N2 1.899(6) . ?
Al2 C64 1.950(10) . ?
Al2 C63 1.953(8) . ?
N1 C18 1.387(8) . ?
N1 C19 1.437(9) . ?
N2 C50 1.388(8) . ?
N2 C51 1.454(9) . ?
C1 C6 1.365(10) . ?
C1 C2 1.402(9) . ?
C2 C3 1.391(11) . ?
C3 C4 1.362(12) . ?
C4 C5 1.354(11) . ?
C5 C6 1.377(10) . ?
C7 C8 1.373(9) . ?
C7 C12 1.418(10) . ?
C8 C9 1.398(10) . ?
C9 C10 1.369(11) . ?
C10 C11 1.335(11) . ?
C11 C12 1.385(12) . ?
C13 C14 1.380(9) . ?
C13 C18 1.409(9) . ?
C14 C15 1.384(10) . ?
C15 C16 1.374(11) . ?
C16 C17 1.387(11) . ?
C17 C18 1.421(9) . ?
C19 C20 1.405(9) . ?
C19 C27 1.427(10) . ?
C20 C24 1.392(10) . ?
C20 C21 1.504(10) . ?
C21 C23 1.521(12) . ?
C21 C22 1.534(13) . ?
C24 C25 1.368(11) . ?
C25 C26 1.374(11) . ?
C26 C27 1.405(11) . ?
C27 C28 1.498(11) . ?
C28 C29 1.523(11) . ?
C28 C30 1.517(13) . ?
C33 C34 1.368(10) . ?
C33 C38 1.405(9) . ?
C34 C35 1.375(11) . ?
C35 C36 1.376(12) . ?
C36 C37 1.355(12) . ?
C37 C38 1.367(11) . ?
C39 C40 1.370(9) . ?
C39 C44 1.406(10) . ?
C40 C41 1.398(10) . ?
C41 C42 1.358(12) . ?
C42 C43 1.349(12) . ?
C43 C44 1.377(11) . ?
C45 C46 1.390(9) . ?
C45 C50 1.396(9) . ?
C46 C47 1.393(10) . ?
C47 C48 1.355(11) . ?
C48 C49 1.381(10) . ?
C49 C50 1.393(9) . ?
C51 C59 1.387(10) . ?
C51 C52 1.409(10) . ?
C52 C56 1.376(10) . ?
C52 C53 1.530(11) . ?
C53 C55 1.516(11) . ?
C53 C54 1.508(12) . ?
C56 C57 1.350(12) . ?
C57 C58 1.383(12) . ?
C58 C59 1.410(11) . ?
C59 C60 1.533(11) . ?
C60 C62 1.503(11) . ?
C60 C61 1.510(12) . ?
C2 H2 0.9597 . ?
C3 H3 0.9599 . ?
C4 H4 0.9593 . ?
C5 H5 0.9596 . ?
C6 H6 0.9604 . ?
C8 H8 0.9597 . ?
C9 H9 0.9593 . ?
C10 H10 0.9604 . ?
C11 H11 0.9595 . ?
C12 H12 0.9608 . ?
C14 H14 0.9599 . ?
C15 H15 0.9600 . ?
C16 H16 0.9594 . ?
C17 H17 0.9600 . ?
C21 H21 0.9599 . ?
C22 H22A 0.9606 . ?
C22 H22B 0.9609 . ?
C22 H22C 0.9594 . ?
C23 H23A 0.9600 . ?
C23 H23B 0.9608 . ?
C23 H23C 0.9591 . ?
C24 H24 0.9601 . ?
C25 H25 0.9596 . ?
C26 H26 0.9599 . ?
C28 H28 0.9596 . ?
C29 H29A 0.9606 . ?
C29 H29B 0.9604 . ?
C29 H29C 0.9605 . ?
C30 H30A 0.9591 . ?
C30 H30B 0.9597 . ?
C30 H30C 0.9593 . ?
C31 H31A 0.9608 . ?
C31 H31B 0.9595 . ?
C31 H31C 0.9602 . ?
C32 H32A 0.9598 . ?
C32 H32B 0.9604 . ?
C32 H32C 0.9605 . ?
C34 H34 0.9599 . ?
C35 H35 0.9607 . ?
C36 H36 0.9601 . ?
C37 H37 0.9608 . ?
C38 H38 0.9604 . ?
C40 H40 0.9601 . ?
C41 H41 0.9601 . ?
C42 H42 0.9591 . ?
C43 H43 0.9589 . ?
C44 H44 0.9611 . ?
C46 H46 0.9596 . ?
C47 H47 0.9602 . ?
C48 H48 0.9599 . ?
C49 H49 0.9596 . ?
C53 H53 0.9607 . ?
C54 H54A 0.9607 . ?
C54 H54B 0.9604 . ?
C54 H54C 0.9595 . ?
C55 H55A 0.9593 . ?
C55 H55B 0.9598 . ?
C55 H55C 0.9601 . ?
C56 H56 0.9601 . ?
C57 H57 0.9592 . ?
C58 H58 0.9594 . ?
C60 H60 0.9603 . ?
C61 H61A 0.9613 . ?
C61 H61B 0.9598 . ?
C61 H61C 0.9594 . ?
C62 H62A 0.9603 . ?
C62 H62B 0.9599 . ?
C62 H62C 0.9592 . ?
C63 H63A 0.9603 . ?
C63 H63B 0.9602 . ?
C63 H63C 0.9594 . ?
C64 H64A 0.9600 . ?
C64 H64B 0.9605 . ?
C64 H64C 0.9603 . ?
